data_2102369
loop_
_publ_author_name
'Marsh, Richard E.'

_publ_section_title
;
 Space group <i>Cc</i>: an update
;
_journal_issue 2
_journal_name_full 'Acta Crystallographica Section B'
_journal_page_first 252
_journal_page_last 253
_journal_paper_doi 10.1107/S0108768104003878
_journal_volume 60
_journal_year 2004
_chemical_formula_moiety '2(C36 H30 N P2), C32 O30 Pd2 Ru12, 2(C H2 Cl2)'
_chemical_formula_sum 'C106 H64 Cl4 N2 O30 P4 Pd2 Ru12'
_space_group_crystal_system monoclinic
_space_group_IT_number 15
_symmetry_space_group_name_H-M 'C 1 2/c 1'
_audit_creation_method CRYM
_cell_angle_alpha 90
_cell_angle_beta 123.59
_cell_angle_gamma 90
_cell_formula_units_Z 4
_cell_length_a 38.2710
_cell_length_b 9.9730
_cell_length_c 36.0930
_cell_volume 11475.534
_cod_data_source_file bk0142.cif
_cod_data_source_block LISVIS
_cod_depositor_comments
;
 Adding the _cell_formula_units_Z data item.

 Antanas Vaitkus,
 2017-08-05

  Added moiety chemical formula from Marsh (2004) paper.
  The summary chemical formula is calculated from moiety formula using
  AdHocParser
  (svn://www.crystallography.net/cod-tools/trunk/Formulae/AdHocParser.yp,
  revision 1441.)

  Andrius Merkys
  2013-11-11
;
_cod_original_sg_symbol_H-M C2/c
_cod_database_code 2102369

loop_
_atom_site_label
_atom_site_type_symbol
_atom_site_fract_x
_atom_site_fract_y
_atom_site_fract_z
Pd1 Pd 0.00739 0.03883 0.05043
Ru1 Ru -0.07926 0.06131 0.01700
Ru2 Ru -0.13330 0.15174 -0.07276
Ru3 Ru -0.13352 -0.12393 -0.05489
Ru4 Ru -0.04443 -0.15295 -0.01056
Ru5 Ru -0.04509 0.15964 -0.03255
Ru6 Ru -0.09439 -0.04450 -0.10167
O1 O -0.02675 0.23650 0.09825
O2 O -0.11040 -0.07015 0.06820
O3 O -0.14420 0.27425 -0.00255
O4 O -0.14000 0.43875 -0.10385
O5 O -0.22760 0.13590 -0.12865
O6 O -0.19865 -0.07015 -0.03420
O7 O -0.20140 -0.20510 -0.14805
O8 O -0.11990 -0.40865 -0.01895
O9 O -0.03170 -0.28060 0.07225
O10 O -0.04895 -0.41350 -0.05585
O11 O -0.04295 0.41225 0.01535
O12 O -0.05850 0.33365 -0.10845
O13 O -0.12225 -0.30105 -0.15485
O14 O -0.16250 0.10100 -0.18260
O15 O -0.04560 0.00860 -0.14355
C1 C -0.08475 0.00785 -0.04135
C77 C -0.04435 0.16595 0.06785
C78 C -0.09940 -0.02025 0.04810
C79 C -0.12745 0.20020 -0.01370
C80 C -0.13655 0.33215 -0.09155
C81 C -0.19150 0.14085 -0.10695
C82 C -0.17285 -0.08880 -0.04065
C83 C -0.17595 -0.17470 -0.11335
C84 C -0.12150 -0.30295 -0.03115
C85 C -0.03560 -0.23070 0.04155
C86 C -0.04685 -0.31445 -0.03895
C87 C -0.04325 0.31515 -0.00175
C88 C -0.05245 0.26630 -0.07940
C89 C -0.11195 -0.20240 -0.13495
C90 C -0.13720 0.05350 -0.14940
C91 C -0.05250 -0.01385 -0.11665
P1 P -0.11259 0.14035 0.19461
P2 P -0.17835 -0.02900 0.19074
N1 N -0.13490 0.04835 0.21080
C2 C -0.14795 0.22190 0.14160
C4 C -0.17185 0.33245 0.13915
C5 C -0.20465 0.37570 0.09655
C6 C -0.20885 0.32590 0.05830
C7 C -0.18210 0.23325 0.06165
C8 C -0.15290 0.17340 0.10280
C9 C -0.08475 0.27005 0.23565
C10 C -0.07515 0.25115 0.27840
C11 C -0.05205 0.34415 0.31100
C12 C -0.03895 0.46425 0.29995
C13 C -0.04515 0.47480 0.25925
C14 C -0.07225 0.38645 0.22525
C15 C -0.07495 0.04535 0.19060
C16 C -0.07430 -0.09310 0.19375
C17 C -0.04620 -0.16735 0.18895
C18 C -0.01850 -0.09835 0.17915
C19 C -0.01975 0.04015 0.17635
C20 C -0.04740 0.10965 0.18270
C21 C -0.16730 -0.19595 0.21475
C22 C -0.13115 -0.21455 0.25695
C23 C -0.12130 -0.34640 0.27560
C24 C -0.15125 -0.44445 0.25385
C25 C -0.18725 -0.42560 0.21430
C26 C -0.19535 -0.30150 0.19340
C27 C -0.21005 -0.05070 0.13100
C28 C -0.19640 -0.14095 0.11220
C29 C -0.22025 -0.14510 0.06555
C30 C -0.25610 -0.06675 0.03980
C31 C -0.26965 0.01670 0.05805
C32 C -0.24655 0.02365 0.10395
C33 C -0.20955 0.05505 0.20670
C34 C -0.19420 0.17170 0.23205
C35 C -0.21780 0.23810 0.24500
C36 C -0.25680 0.18790 0.23260
C37 C -0.27215 0.07125 0.20725
C38 C -0.24855 0.00480 0.19430
C75 C 0.39535 0.01650 0.07690
Cl1 Cl 0.36130 0.11455 0.07635
Cl2 Cl 0.43310 -0.02170 0.12815
